data_4135047
loop_
_publ_author_name
'Gransbury, Gemma K.'
'Livesay, Brooke N.'
'Janetzki, Jett T.'
'Hay, Moya A.'
'Gable, Robert W.'
'Shores, Matthew P.'
'Starikova, Alyona'
'Boskovic, Colette'

_publ_section_title
;
 Understanding the Origin of One- or Two-Step Valence Tautomeric
 Transitions in Bis(dioxolene)-Bridged Dinuclear Cobalt Complexes.
;
_journal_name_full 'Journal of the American Chemical Society'
_journal_paper_doi 10.1021/jacs.0c01073
_journal_year 2020
_chemical_formula_moiety 'C63 H64 Br4 Co2 N8 O4, 2(F6 P)'
_chemical_formula_sum 'C69 H82 Br4 Co2 F12 N8 O7 P2'
_chemical_formula_weight 1862.86
_chemical_name_systematic
'(mu2-3,3,3',3'-tetramethyl-1,1'-spirobi(indan)-4,4'-7,7'-tetrabromo-5,5'-6,6'-tetraolato)-bis(tris(6-methyl-2-pyridylmethyl)amine)-di-cobalt bis(hexafluorophosphate) ethanol solvate'
_chemical_properties_physical paramagnetic
_space_group_crystal_system orthorhombic
_space_group_IT_number 52
_space_group_name_Hall '-P 2a 2bc'
_space_group_name_H-M_alt 'P n n a'
_atom_sites_solution_hydrogens geom
_atom_sites_solution_primary dual
_audit_creation_date 2019-01-22
_audit_creation_method
;
Olex2 1.2
(compiled 2018.05.29 svn.r3508 for OlexSys, GUI svn.r5506)
;
_cell_angle_alpha 90
_cell_angle_beta 90
_cell_angle_gamma 90
_cell_formula_units_Z 4
_cell_length_a 26.1933(4)
_cell_length_b 14.6636(2)
_cell_length_c 20.6104(3)
_cell_measurement_reflns_used 18500
_cell_measurement_temperature 249.99(10)
_cell_measurement_theta_max 76.5270
_cell_measurement_theta_min 2.7220
_cell_volume 7916.2(2)
_computing_cell_refinement 'CrysAlisPro 1.171.39.46 (Rigaku OD, 2018)'
_computing_data_collection 'CrysAlisPro 1.171.39.46 (Rigaku OD, 2018)'
_computing_data_reduction 'CrysAlisPro 1.171.39.46 (Rigaku OD, 2018)'
_computing_molecular_graphics 'Olex2 (Dolomanov et al., 2009)'
_computing_publication_material 'Olex2 (Dolomanov et al., 2009)'
_computing_structure_refinement 'ShelXL (Sheldrick, 2015)'
_computing_structure_solution 'ShelXT (Sheldrick, 2015)'
_diffrn_ambient_environment N~2~
_diffrn_ambient_temperature 249.99(10)
_diffrn_detector 'CCD plate'
_diffrn_detector_type HyPix
_diffrn_measured_fraction_theta_full 1.000
_diffrn_measured_fraction_theta_max 0.984
_diffrn_measurement_details
;
List of Runs (angles in degrees, time in seconds):

  # Type    Start    End  Width  t~exp~   \w     \q     \k     \f   Frames
--------------------------------------------------------------------------
  1  \w    -74.00  24.00   0.50    6.00    --  -48.30  87.00 -82.00  196
  2  \w    -54.00  24.00   0.50    6.00    --  -48.30  38.00-180.00  156
  3  \w   -118.00 -82.00   0.50    6.00    --  -48.30-125.00 -30.00   72
  4  \w    -71.00 -20.00   0.50   30.00    --  -86.25  36.00 136.00  102
  5  \w     98.00 178.00   0.50   30.00    --  107.75 118.00  -4.00  160
  6  \w     99.00 165.00   0.50   30.00    --  107.75  87.00 -82.00  132
  7  \w     97.00 172.00   0.50   30.00    --  107.75  15.00-150.00  150
  8  \w     38.00  77.00   0.50   30.00    --  107.75 -45.00  60.00   78
  9  \w     35.00  71.00   0.50   30.00    --  107.75 -36.00 -20.00   72
 10  \w     36.00  72.00   0.50   30.00    --  107.75 -45.00-120.00   72
 11  \w     39.00 129.00   0.50   30.00    --  107.75 -77.00-120.00  180
 12  \w     90.00 115.00   0.50   30.00    --  107.75-125.00 120.00   50
 13  \w     60.00 109.00   0.50   30.00    --  107.75 -87.00 160.00   98
 14  \w     36.00  71.00   0.50   30.00    --  107.75 -30.00 120.00   70
 15  \w     35.00  71.00   0.50   30.00    --  107.75 -30.00 150.00   72
 16  \w     37.00  83.00   0.50   30.00    --  107.75-125.00 120.00   92
;
_diffrn_measurement_device 'four-circle diffractometer'
_diffrn_measurement_device_type 'XtaLAB Synergy, Dualflex, HyPix'
_diffrn_measurement_method '\w scans'
_diffrn_orient_matrix_type 'CrysAlisPro convention (1999,Acta A55,543-557)'
_diffrn_orient_matrix_UB_11 0.0412626000
_diffrn_orient_matrix_UB_12 -0.0255959000
_diffrn_orient_matrix_UB_13 0.0501106000
_diffrn_orient_matrix_UB_21 0.0329739000
_diffrn_orient_matrix_UB_22 -0.0410578000
_diffrn_orient_matrix_UB_23 -0.0545857000
_diffrn_orient_matrix_UB_31 0.0258955000
_diffrn_orient_matrix_UB_32 0.0931387000
_diffrn_orient_matrix_UB_33 -0.0102617000
_diffrn_radiation_monochromator mirror
_diffrn_radiation_probe x-ray
_diffrn_radiation_type CuK\a
_diffrn_radiation_wavelength 1.54184
_diffrn_reflns_av_R_equivalents 0.0446
_diffrn_reflns_av_unetI/netI 0.0258
_diffrn_reflns_Laue_measured_fraction_full 1.000
_diffrn_reflns_Laue_measured_fraction_max 0.984
_diffrn_reflns_limit_h_max 33
_diffrn_reflns_limit_h_min -33
_diffrn_reflns_limit_k_max 18
_diffrn_reflns_limit_k_min -12
_diffrn_reflns_limit_l_max 24
_diffrn_reflns_limit_l_min -26
_diffrn_reflns_number 48187
_diffrn_reflns_point_group_measured_fraction_full 1.000
_diffrn_reflns_point_group_measured_fraction_max 0.984
_diffrn_reflns_theta_full 67.684
_diffrn_reflns_theta_max 78.161
_diffrn_reflns_theta_min 2.728
_diffrn_source 'micro-focus sealed X-ray tube'
_diffrn_source_type 'PhotonJet (Cu) X-ray Source'
_exptl_absorpt_coefficient_mu 6.746
_exptl_absorpt_correction_T_max 1.000
_exptl_absorpt_correction_T_min 0.312
_exptl_absorpt_correction_type gaussian
_exptl_absorpt_process_details
;
CrysAlisPro 1.171.39.46 (Rigaku Oxford Diffraction, 2018)
Numerical absorption correction based on gaussian integration over
			a multifaceted crystal model
Empirical absorption correction using spherical harmonics,
 implemented in SCALE3 ABSPACK scaling algorithm.
;
_exptl_crystal_colour 'dark green'
_exptl_crystal_colour_modifier dark
_exptl_crystal_colour_primary green
_exptl_crystal_density_diffrn 1.563
_exptl_crystal_description prism
_exptl_crystal_F_000 3760
_exptl_crystal_recrystallization_method 'Crystallised from ethanol'
_exptl_crystal_size_max 0.314
_exptl_crystal_size_mid 0.1
_exptl_crystal_size_min 0.048
_refine_diff_density_max 1.021
_refine_diff_density_min -0.787
_refine_diff_density_rms 0.065
_refine_ls_extinction_method none
_refine_ls_goodness_of_fit_ref 1.119
_refine_ls_hydrogen_treatment constr
_refine_ls_matrix_type full
_refine_ls_number_parameters 480
_refine_ls_number_reflns 8369
_refine_ls_number_restraints 55
_refine_ls_restrained_S_all 1.116
_refine_ls_R_factor_all 0.0666
_refine_ls_R_factor_gt 0.0574
_refine_ls_shift/su_max 0.001
_refine_ls_shift/su_mean 0.000
_refine_ls_structure_factor_coef Fsqd
_refine_ls_weighting_details 'w=1/[\s^2^(Fo^2^)+(0.1088P)^2^+2.5624P] where P=(Fo^2^+2Fc^2^)/3'
_refine_ls_weighting_scheme calc
_refine_ls_wR_factor_gt 0.1842
_refine_ls_wR_factor_ref 0.1926
_reflns_Friedel_coverage 0.000
_reflns_number_gt 6534
_reflns_number_total 8369
_reflns_threshold_expression 'I > 2\s(I)'
_cod_data_source_file ja0c01073_si_014.cif
_cod_data_source_block 4a-3EtOH-250K
_cod_database_code 4135047
_shelx_shelxl_version_number 2018/3
_chemical_oxdiff_formula 'C69 H82 Br4 Co2 N8 O7 P2 F12'
_chemical_oxdiff_usercomment 'dark green prism crystals from EtOH new crystal'
_shelx_space_group_comment
;
The symmetry employed for this shelxl refinement is uniquely defined
by the following loop, which should always be used as a source of
symmetry information in preference to the above space-group names.
They are only intended as comments.
;
_shelx_estimated_absorpt_t_max 0.738
_shelx_estimated_absorpt_t_min 0.226
_reflns_odcompleteness_completeness 99.74
_reflns_odcompleteness_iscentric 1
_reflns_odcompleteness_theta 75.12
_olex2_refinement_description
;
1. Fixed Uiso
 At 1.2 times of:
  All C(H) groups, All C(H,H) groups
 At 1.5 times of:
  All C(H,H,H) groups
2. Restrained distances
 F1-F2 = F1-F3 = F1-F4 = F1-F5
 2.26241 with sigma of 0.001
 F6-F2 = F6-F3 = F6-F4 = F6-F5
 2.26241 with sigma of 0.001
 F2-F3 = F3-F5 = F5-F4 = F4-F2
 2.26241 with sigma of 0.001
 F1A-F2A = F1A-F3A = F1A-F4A = F1A-F5A
 2.26241 with sigma of 0.001
 F6A-F2A = F6A-F3A = F6A-F4A = F6A-F5A
 2.26241 with sigma of 0.001
 F2A-F3A = F3A-F5A = F5A-F4A = F4A-F2A
 2.26241 with sigma of 0.001
 F1B-F2B = F1B-F3B = F1B-F4B = F1B-F5B
 2.26241 with sigma of 0.001
 F6B-F2B = F6B-F3B = F6B-F4B = F6B-F5B
 2.26241 with sigma of 0.001
 F2B-F3B = F3B-F5B = F5B-F4B = F4B-F2B
 2.26241 with sigma of 0.001
 P1-F1 = P1-F2 = P1-F3 = P1-F4 = P1-F5 = P1-F6
 1.6 with sigma of 0.001
 P1A-F1A = P1A-F2A = P1A-F3A = P1A-F4A = P1A-F5A = P1A-F6A
 1.6 with sigma of 0.001
 P1B-F1B = P1B-F2B = P1B-F3B = P1B-F4B = P1B-F5B = P1B-F6B
 1.6 with sigma of 0.001
3. Uiso/Uaniso restraints and constraints
Uanis(F1) = Uanis(F1A) = Uanis(F1B)
Uanis(F2) = Uanis(F2A) = Uanis(F2B)
Uanis(F3) = Uanis(F3A) = Uanis(F3B)
Uanis(F4) = Uanis(F4A) = Uanis(F4B)
Uanis(F5) = Uanis(F5A) = Uanis(F5B)
Uanis(F6) = Uanis(F6A) = Uanis(F6B)
Uanis(P1) = Uanis(P1A) = Uanis(P1B)
4. Others
 1*[Sof(P1)+Sof(F1)+Sof(F2)+Sof(F3)+Sof(F4)+Sof(F5)+Sof(F6)]+1*[Sof(P1A)+
 Sof(F1A)+Sof(F2A)+Sof(F3A)+Sof(F4A)+Sof(F5A)+Sof(F6A)]+1*[Sof(P1B)+Sof(F1B)+
 Sof(F2B)+Sof(F3B)+Sof(F4B)+Sof(F5B)+Sof(F6B)]=1 with esd of 0.00001
 Sof(P1)=Sof(F1)=Sof(F2)=Sof(F3)=Sof(F4)=Sof(F5)=Sof(F6)=FVAR(1)
 Sof(P1A)=Sof(F1A)=Sof(F2A)=Sof(F3A)=Sof(F4A)=Sof(F5A)=Sof(F6A)=FVAR(2)
 Sof(P1B)=Sof(F1B)=Sof(F2B)=Sof(F3B)=Sof(F4B)=Sof(F5B)=Sof(F6B)=FVAR(3)
 1(DFIX)=1(DFIX)=1(DFIX)=1(DFIX)=1(DFIX)=1(DFIX)=1(DFIX)=1(DFIX)=1(DFIX)=FVAR(4)
5.a Secondary CH2 refined with riding coordinates:
 C10(H10A,H10B), C17(H17A,H17B), C23(H23A,H23B), C29(H29A,H29B)
5.b Aromatic/amide H refined with riding coordinates:
 C13(H13), C14(H14), C15(H15), C19(H19), C20(H20), C21(H21), C25(H25),
 C26(H26), C27(H27)
5.c Idealised Me refined as rotating group:
 C8(H8A,H8B,H8C), C9(H9A,H9B,H9C), C30(H30A,H30B,H30C), C31(H31A,H31B,H31C),
 C32(H32A,H32B,H32C)
;
_olex2_exptl_crystal_mounting_method 'MiTeGen mount with cryoprotectant oil'
_olex2_submission_special_instructions 'No special instructions were received'
_oxdiff_exptl_absorpt_empirical_details
;
Empirical correction (ABSPACK) includes:
- Absorption correction using spherical harmonics
- Frame scaling
;
_oxdiff_exptl_absorpt_empirical_full_max 1.768
_oxdiff_exptl_absorpt_empirical_full_min 0.578

loop_
_space_group_symop_operation_xyz
'x, y, z'
'-x+1/2, -y, z'
'-x+1/2, y+1/2, -z+1/2'
'x, -y+1/2, -z+1/2'
'-x, -y, -z'
'x-1/2, y, -z'
'x-1/2, -y-1/2, z-1/2'
'-x, y-1/2, z-1/2'

loop_
_atom_site_label
_atom_site_type_symbol
_atom_site_fract_x
_atom_site_fract_y
_atom_site_fract_z
_atom_site_U_iso_or_equiv
_atom_site_adp_type
_atom_site_occupancy
_atom_site_site_symmetry_order
_atom_site_calc_flag
_atom_site_refinement_flags_posn
_atom_site_refinement_flags_adp
_atom_site_refinement_flags_occupancy
_atom_site_disorder_assembly
_atom_site_disorder_group
Br1 Br 0.19915(3) 0.13878(5) 0.50573(4) 0.1393(3) Uani 1 1 d . . . . .
Br2 Br 0.29522(2) 0.39030(3) 0.74015(2) 0.08169(17) Uani 1 1 d . . . . .
Co1 Co 0.36145(2) 0.32873(5) 0.51687(3) 0.0767(2) Uani 1 1 d . . . . .
O1 O 0.33253(10) 0.3552(2) 0.60451(14) 0.0819(7) Uani 1 1 d . . . . .
O2 O 0.29163(12) 0.2615(2) 0.50956(16) 0.0897(8) Uani 1 1 d . . . . .
N1 N 0.37969(15) 0.2839(3) 0.42425(16) 0.0885(10) Uani 1 1 d . . . . .
N2 N 0.43864(13) 0.3743(3) 0.51791(18) 0.0885(10) Uani 1 1 d . . . . .
N3 N 0.33356(13) 0.4441(3) 0.4611(2) 0.0858(9) Uani 1 1 d . . . . .
N4 N 0.39597(13) 0.1934(3) 0.53783(19) 0.0914(11) Uani 1 1 d . . . . .
C1 C 0.29125(12) 0.3107(3) 0.6167(2) 0.0696(8) Uani 1 1 d . . . . .
C2 C 0.26962(15) 0.2565(3) 0.5642(2) 0.0749(9) Uani 1 1 d . . . . .
C3 C 0.22551(17) 0.2036(3) 0.5782(2) 0.0852(11) Uani 1 1 d . . . . .
C4 C 0.20412(15) 0.2031(3) 0.6379(3) 0.0873(13) Uani 1 1 d . . . . .
C5 C 0.22451(13) 0.2583(2) 0.6877(2) 0.0738(9) Uani 1 1 d . . . . .
C6 C 0.26665(12) 0.3128(2) 0.6765(2) 0.0677(8) Uani 1 1 d . . . . .
C7 C 0.15762(18) 0.1503(4) 0.6628(3) 0.113(2) Uani 1 1 d . . . . .
C8 C 0.10889(19) 0.1940(6) 0.6343(4) 0.152(3) Uani 1 1 d . . . . .
H8A H 0.106721 0.257180 0.648013 0.228 Uiso 1 1 calc GR . . . .
H8B H 0.079133 0.161079 0.649633 0.228 Uiso 1 1 calc GR . . . .
H8C H 0.110214 0.191246 0.587297 0.228 Uiso 1 1 calc GR . . . .
C9 C 0.1610(3) 0.0474(4) 0.6459(4) 0.152(3) Uani 1 1 d . . . . .
H9A H 0.155597 0.039186 0.599689 0.228 Uiso 1 1 calc GR . . . .
H9B H 0.135073 0.014227 0.669768 0.228 Uiso 1 1 calc GR . . . .
H9C H 0.194506 0.024457 0.657582 0.228 Uiso 1 1 calc GR . . . .
C10 C 0.16191(17) 0.1640(4) 0.7365(3) 0.1067(19) Uani 1 1 d . . . . .
H10A H 0.178341 0.110834 0.756306 0.128 Uiso 1 1 calc R . . . .
H10B H 0.127788 0.170677 0.755434 0.128 Uiso 1 1 calc R . . . .
C11 C 0.19366(19) 0.250000 0.750000 0.0835(17) Uani 1 2 d S T P . .
C12 C 0.46651(18) 0.4080(5) 0.5679(3) 0.1108(17) Uani 1 1 d . . . . .
C13 C 0.5199(2) 0.4026(7) 0.5671(4) 0.154(3) Uani 1 1 d . . . . .
H13 H 0.539521 0.423944 0.602123 0.185 Uiso 1 1 calc R . . . .
C14 C 0.5427(2) 0.3651(9) 0.5135(5) 0.190(5) Uani 1 1 d . . . . .
H14 H 0.578502 0.361919 0.511677 0.228 Uiso 1 1 calc R . . . .
C15 C 0.5153(2) 0.3327(6) 0.4635(4) 0.143(3) Uani 1 1 d . . . . .
H15 H 0.531537 0.305832 0.427628 0.172 Uiso 1 1 calc R . . . .
C16 C 0.46350(17) 0.3396(4) 0.4657(3) 0.0969(14) Uani 1 1 d . . . . .
C17 C 0.4321(2) 0.3138(4) 0.4082(2) 0.1043(15) Uani 1 1 d . . . . .
H17A H 0.430053 0.366369 0.378923 0.125 Uiso 1 1 calc R . . . .
H17B H 0.449426 0.264535 0.384886 0.125 Uiso 1 1 calc R . . . .
C18 C 0.32114(16) 0.5291(4) 0.4806(3) 0.0987(15) Uani 1 1 d . . . . .
C19 C 0.3088(2) 0.5962(4) 0.4371(5) 0.124(2) Uani 1 1 d . . . . .
H19 H 0.299233 0.654579 0.451507 0.148 Uiso 1 1 calc R . . . .
C20 C 0.3107(3) 0.5768(6) 0.3728(5) 0.146(3) Uani 1 1 d . . . . .
H20 H 0.303279 0.622645 0.342373 0.175 Uiso 1 1 calc R . . . .
C21 C 0.3235(3) 0.4895(5) 0.3512(4) 0.136(2) Uani 1 1 d . . . . .
H21 H 0.324986 0.475512 0.306732 0.163 Uiso 1 1 calc R . . . .
C22 C 0.33385(19) 0.4253(4) 0.3975(3) 0.0973(13) Uani 1 1 d . . . . .
C23 C 0.3422(2) 0.3267(4) 0.3789(2) 0.1062(15) Uani 1 1 d . . . . .
H23A H 0.309747 0.293674 0.380840 0.127 Uiso 1 1 calc R . . . .
H23B H 0.355163 0.323267 0.334379 0.127 Uiso 1 1 calc R . . . .
C24 C 0.41743(16) 0.1587(5) 0.5921(3) 0.1081(18) Uani 1 1 d . . . . .
C25 C 0.4418(2) 0.0747(6) 0.5909(4) 0.134(3) Uani 1 1 d . . . . .
H25 H 0.456627 0.051768 0.629094 0.161 Uiso 1 1 calc R . . . .
C26 C 0.4444(2) 0.0257(6) 0.5363(5) 0.145(3) Uani 1 1 d . . . . .
H26 H 0.460562 -0.031484 0.536128 0.174 Uiso 1 1 calc R . . . .
C27 C 0.4228(2) 0.0605(5) 0.4797(4) 0.136(3) Uani 1 1 d . . . . .
H27 H 0.424816 0.027936 0.440475 0.163 Uiso 1 1 calc R . . . .
C28 C 0.39880(19) 0.1429(4) 0.4825(3) 0.0977(14) Uani 1 1 d . . . . .
C29 C 0.3740(2) 0.1841(4) 0.4248(3) 0.1053(15) Uani 1 1 d . . . . .
H29A H 0.389372 0.158752 0.385352 0.126 Uiso 1 1 calc R . . . .
H29B H 0.337660 0.168508 0.424708 0.126 Uiso 1 1 calc R . . . .
C30 C 0.4403(2) 0.4508(6) 0.6234(3) 0.142(3) Uani 1 1 d . . . . .
H30A H 0.440867 0.516586 0.618429 0.214 Uiso 1 1 calc GR . . . .
H30B H 0.457617 0.434165 0.663316 0.214 Uiso 1 1 calc GR . . . .
H30C H 0.405214 0.429837 0.625084 0.214 Uiso 1 1 calc GR . . . .
C31 C 0.3199(3) 0.5512(4) 0.5499(4) 0.128(2) Uani 1 1 d . . . . .
H31A H 0.304016 0.501506 0.573546 0.193 Uiso 1 1 calc GR . . . .
H31B H 0.300382 0.606631 0.556480 0.193 Uiso 1 1 calc GR . . . .
H31C H 0.354463 0.560013 0.565574 0.193 Uiso 1 1 calc GR . . . .
C32 C 0.4141(2) 0.2130(6) 0.6539(3) 0.139(3) Uani 1 1 d . . . . .
H32A H 0.421434 0.276594 0.644789 0.209 Uiso 1 1 calc GR . . . .
H32B H 0.438750 0.189807 0.684911 0.209 Uiso 1 1 calc GR . . . .
H32C H 0.380005 0.207702 0.671846 0.209 Uiso 1 1 calc GR . . . .
P1 P 0.46037(17) 0.4417(3) 0.2309(2) 0.1185(7) Uani 0.511(3) 1 d D . . A 1
F1 F 0.4859(3) 0.4029(5) 0.1660(3) 0.132(2) Uani 0.511(3) 1 d D . . A 1
F2 F 0.4238(3) 0.3544(4) 0.2341(4) 0.134(3) Uani 0.511(3) 1 d D . . A 1
F3 F 0.4186(2) 0.4943(5) 0.1883(4) 0.153(3) Uani 0.511(3) 1 d D . . A 1
F4 F 0.5021(3) 0.3891(5) 0.2734(4) 0.157(3) Uani 0.511(3) 1 d D . . A 1
F5 F 0.4969(2) 0.5290(4) 0.2277(3) 0.135(3) Uani 0.511(3) 1 d D . . A 1
F6 F 0.4348(3) 0.4805(5) 0.2957(3) 0.162(3) Uani 0.511(3) 1 d D . . A 1
P1A P 0.4665(2) 0.4338(4) 0.2303(3) 0.1185(7) Uani 0.364(3) 1 d D . . B 2
F1A F 0.4834(4) 0.3686(6) 0.1719(5) 0.132(2) Uani 0.364(3) 1 d D . . B 2
F2A F 0.4125(3) 0.3831(7) 0.2337(6) 0.134(3) Uani 0.364(3) 1 d D . . B 2
F3A F 0.4436(3) 0.5051(7) 0.1793(5) 0.153(3) Uani 0.364(3) 1 d D . . B 2
F4A F 0.4894(4) 0.3625(6) 0.2813(5) 0.157(3) Uani 0.364(3) 1 d D . . B 2
F5A F 0.5205(3) 0.4844(6) 0.2269(5) 0.135(3) Uani 0.364(3) 1 d D . . B 2
F6A F 0.4496(4) 0.4990(7) 0.2887(4) 0.162(3) Uani 0.364(3) 1 d D . . B 2
P1B P 0.4677(3) 0.4399(6) 0.2273(4) 0.1185(7) Uani 0.125(3) 1 d D . . C 3
F1B F 0.4780(6) 0.4131(11) 0.1532(5) 0.132(2) Uani 0.125(3) 1 d D . . C 3
F2B F 0.4076(3) 0.4395(12) 0.2139(8) 0.134(3) Uani 0.125(3) 1 d D . . C 3
F3B F 0.4701(6) 0.5456(7) 0.2086(8) 0.153(3) Uani 0.125(3) 1 d D . . C 3
F4B F 0.4653(7) 0.3341(7) 0.2461(8) 0.157(3) Uani 0.125(3) 1 d D . . C 3
F5B F 0.5279(4) 0.4402(11) 0.2408(8) 0.135(3) Uani 0.125(3) 1 d D . . C 3
F6B F 0.4574(6) 0.4666(11) 0.3014(5) 0.162(3) Uani 0.125(3) 1 d D . . C 3

loop_
_atom_site_aniso_label
_atom_site_aniso_U_11
_atom_site_aniso_U_22
_atom_site_aniso_U_33
_atom_site_aniso_U_23
_atom_site_aniso_U_13
_atom_site_aniso_U_12
Br1 0.1604(7) 0.1275(5) 0.1301(5) 0.0086(4) -0.0729(5) -0.0493(4)
Br2 0.0870(3) 0.0767(3) 0.0813(3) -0.01179(19) 0.0186(2) -0.01853(19)
Co1 0.0596(3) 0.1051(5) 0.0654(4) -0.0084(3) 0.0062(2) 0.0046(3)
O1 0.0667(14) 0.1041(19) 0.0750(16) -0.0182(14) 0.0098(12) -0.0176(13)
O2 0.0853(18) 0.103(2) 0.0811(18) -0.0166(15) -0.0142(14) 0.0040(15)
N1 0.092(2) 0.111(3) 0.0619(17) -0.0032(17) 0.0071(16) 0.024(2)
N2 0.0588(16) 0.125(3) 0.081(2) 0.011(2) 0.0101(15) -0.0053(18)
N3 0.0650(17) 0.092(2) 0.100(3) 0.0017(19) 0.0094(17) 0.0117(16)
N4 0.0655(18) 0.123(3) 0.085(2) 0.025(2) 0.0079(16) 0.0142(19)
C1 0.0522(16) 0.074(2) 0.083(2) -0.0019(17) -0.0020(15) -0.0040(14)
C2 0.0668(19) 0.076(2) 0.082(2) -0.0026(18) -0.0192(18) 0.0036(17)
C3 0.078(2) 0.078(2) 0.100(3) 0.012(2) -0.034(2) -0.0093(19)
C4 0.068(2) 0.082(2) 0.112(3) 0.033(2) -0.038(2) -0.0166(18)
C5 0.0525(16) 0.071(2) 0.098(3) 0.0241(18) -0.0090(17) -0.0033(15)
C6 0.0534(16) 0.0665(18) 0.083(2) 0.0037(16) 0.0004(15) -0.0009(14)
C7 0.081(3) 0.121(4) 0.138(4) 0.068(3) -0.052(3) -0.045(3)
C8 0.072(3) 0.213(7) 0.171(6) 0.101(6) -0.051(3) -0.044(4)
C9 0.171(6) 0.127(5) 0.157(6) 0.061(4) -0.085(5) -0.084(5)
C10 0.065(2) 0.120(4) 0.136(4) 0.064(3) -0.025(2) -0.032(2)
C11 0.048(2) 0.090(4) 0.112(4) 0.039(3) 0.000 0.000
C12 0.072(2) 0.157(5) 0.103(4) 0.014(3) 0.008(2) -0.037(3)
C13 0.073(3) 0.246(9) 0.144(6) 0.034(6) -0.012(4) -0.051(4)
C14 0.051(3) 0.345(15) 0.175(8) 0.031(8) 0.021(4) -0.019(5)
C15 0.077(3) 0.211(8) 0.143(6) 0.032(5) 0.040(4) 0.017(4)
C16 0.069(2) 0.129(4) 0.093(3) 0.026(3) 0.027(2) 0.015(2)
C17 0.098(3) 0.139(4) 0.076(3) 0.002(3) 0.030(2) 0.022(3)
C18 0.060(2) 0.103(3) 0.133(4) -0.004(3) 0.014(2) 0.001(2)
C19 0.083(3) 0.099(4) 0.188(8) 0.014(4) 0.004(4) 0.009(3)
C20 0.141(6) 0.123(5) 0.174(8) 0.040(5) -0.029(5) 0.027(4)
C21 0.147(5) 0.143(6) 0.119(5) 0.034(4) -0.024(4) 0.020(4)
C22 0.088(3) 0.111(3) 0.093(3) 0.012(3) -0.009(2) 0.017(3)
C23 0.125(4) 0.125(4) 0.068(2) -0.004(3) -0.012(3) 0.026(3)
C24 0.058(2) 0.166(5) 0.100(3) 0.044(3) 0.009(2) -0.002(3)
C25 0.072(3) 0.187(7) 0.144(6) 0.090(5) 0.025(3) 0.015(4)
C26 0.097(4) 0.155(6) 0.183(7) 0.085(6) 0.057(5) 0.033(4)
C27 0.120(4) 0.124(4) 0.164(6) 0.047(4) 0.075(4) 0.042(4)
C28 0.084(3) 0.107(3) 0.103(3) 0.016(3) 0.034(2) 0.020(2)
C29 0.125(4) 0.103(3) 0.088(3) -0.009(3) 0.013(3) 0.030(3)
C30 0.115(4) 0.216(8) 0.096(4) -0.017(4) 0.010(3) -0.074(5)
C31 0.120(4) 0.108(4) 0.157(6) -0.029(4) 0.045(4) 0.007(3)
C32 0.101(4) 0.230(8) 0.087(3) 0.039(4) -0.015(3) -0.016(5)
P1 0.1297(14) 0.1526(16) 0.0733(7) -0.0035(8) 0.0082(9) -0.0519(12)
F1 0.131(3) 0.172(7) 0.092(3) -0.012(4) 0.011(2) -0.046(4)
F2 0.127(5) 0.141(6) 0.132(3) -0.009(4) 0.022(3) -0.040(5)
F3 0.129(7) 0.184(6) 0.146(5) 0.023(4) -0.009(5) -0.013(6)
F4 0.155(6) 0.187(7) 0.127(4) 0.031(4) -0.031(4) -0.041(5)
F5 0.154(7) 0.147(7) 0.103(3) 0.012(5) 0.004(4) -0.062(6)
F6 0.191(7) 0.194(6) 0.101(3) -0.023(3) 0.046(4) -0.077(5)
P1A 0.1297(14) 0.1526(16) 0.0733(7) -0.0035(8) 0.0082(9) -0.0519(12)
F1A 0.131(3) 0.172(7) 0.092(3) -0.012(4) 0.011(2) -0.046(4)
F2A 0.127(5) 0.141(6) 0.132(3) -0.009(4) 0.022(3) -0.040(5)
F3A 0.129(7) 0.184(6) 0.146(5) 0.023(4) -0.009(5) -0.013(6)
F4A 0.155(6) 0.187(7) 0.127(4) 0.031(4) -0.031(4) -0.041(5)
F5A 0.154(7) 0.147(7) 0.103(3) 0.012(5) 0.004(4) -0.062(6)
F6A 0.191(7) 0.194(6) 0.101(3) -0.023(3) 0.046(4) -0.077(5)
P1B 0.1297(14) 0.1526(16) 0.0733(7) -0.0035(8) 0.0082(9) -0.0519(12)
F1B 0.131(3) 0.172(7) 0.092(3) -0.012(4) 0.011(2) -0.046(4)
F2B 0.127(5) 0.141(6) 0.132(3) -0.009(4) 0.022(3) -0.040(5)
F3B 0.129(7) 0.184(6) 0.146(5) 0.023(4) -0.009(5) -0.013(6)
F4B 0.155(6) 0.187(7) 0.127(4) 0.031(4) -0.031(4) -0.041(5)
F5B 0.154(7) 0.147(7) 0.103(3) 0.012(5) 0.004(4) -0.062(6)
F6B 0.191(7) 0.194(6) 0.101(3) -0.023(3) 0.046(4) -0.077(5)

loop_
_atom_type_symbol
_atom_type_description
_atom_type_scat_dispersion_real
_atom_type_scat_dispersion_imag
_atom_type_scat_source
C C 0.0181 0.0091 'International Tables Vol C Tables 4.2.6.8 and 6.1.1.4'
H H 0.0000 0.0000 'International Tables Vol C Tables 4.2.6.8 and 6.1.1.4'
N N 0.0311 0.0180 'International Tables Vol C Tables 4.2.6.8 and 6.1.1.4'
O O 0.0492 0.0322 'International Tables Vol C Tables 4.2.6.8 and 6.1.1.4'
F F 0.0727 0.0534 'International Tables Vol C Tables 4.2.6.8 and 6.1.1.4'
P P 0.2955 0.4335 'International Tables Vol C Tables 4.2.6.8 and 6.1.1.4'
Co Co -2.3653 3.6143 'International Tables Vol C Tables 4.2.6.8 and 6.1.1.4'
Br Br -0.6763 1.2805 'International Tables Vol C Tables 4.2.6.8 and 6.1.1.4'

loop_
_exptl_crystal_face_index_h
_exptl_crystal_face_index_k
_exptl_crystal_face_index_l
_exptl_crystal_face_perp_dist
-9 0 11 0.0278
7 9 -1 0.1289
-11 -7 0 0.1130
10 -6 7 0.0996
-10 6 -7 0.0996
-15 -1 -6 0.0474
15 1 6 0.0474
9 0 -11 0.0205

loop_
_geom_angle_atom_site_label_1
_geom_angle_atom_site_label_2
_geom_angle_atom_site_label_3
_geom_angle
_geom_angle_site_symmetry_1
_geom_angle_site_symmetry_3
_geom_angle_publ_flag
O1 Co1 O2 79.88(12) . . ?
O1 Co1 N1 168.88(15) . . ?
O1 Co1 N2 106.86(13) . . ?
O1 Co1 N3 101.54(14) . . ?
O1 Co1 N4 98.74(14) . . ?
O2 Co1 N2 169.37(16) . . ?
O2 Co1 N3 92.01(14) . . ?
O2 Co1 N4 87.06(14) . . ?
N1 Co1 O2 89.17(15) . . ?
N1 Co1 N2 83.70(16) . . ?
N1 Co1 N3 80.62(15) . . ?
N1 Co1 N4 78.60(15) . . ?
N2 Co1 N3 94.59(15) . . ?
N2 Co1 N4 83.81(16) . . ?
N3 Co1 N4 159.21(15) . . ?
C1 O1 Co1 113.4(2) . . ?
C2 O2 Co1 111.2(2) . . ?
C17 N1 Co1 109.0(3) . . ?
C17 N1 C23 110.2(4) . . ?
C23 N1 Co1 106.9(3) . . ?
C29 N1 Co1 106.6(3) . . ?
C29 N1 C17 113.0(4) . . ?
C29 N1 C23 110.9(4) . . ?
C12 N2 Co1 129.3(3) . . ?
C12 N2 C16 118.7(4) . . ?
C16 N2 Co1 109.3(3) . . ?
C18 N3 Co1 130.0(4) . . ?
C22 N3 Co1 110.8(3) . . ?
C22 N3 C18 118.9(5) . . ?
C24 N4 Co1 131.8(4) . . ?
C24 N4 C28 117.7(5) . . ?
C28 N4 Co1 110.2(3) . . ?
O1 C1 C2 117.3(4) . . ?
O1 C1 C6 123.4(3) . . ?
C6 C1 C2 119.3(3) . . ?
O2 C2 C1 116.9(4) . . ?
O2 C2 C3 125.5(4) . . ?
C3 C2 C1 117.7(4) . . ?
C2 C3 Br1 114.2(4) . . ?
C4 C3 Br1 124.2(3) . . ?
C4 C3 C2 121.6(4) . . ?
C3 C4 C5 120.1(4) . . ?
C3 C4 C7 129.6(5) . . ?
C5 C4 C7 110.3(5) . . ?
C4 C5 C11 111.5(3) . . ?
C6 C5 C4 120.8(4) . . ?
C6 C5 C11 127.7(4) . . ?
C1 C6 Br2 116.4(2) . . ?
C5 C6 Br2 123.2(3) . . ?
C5 C6 C1 120.3(4) . . ?
C4 C7 C8 108.7(4) . . ?
C4 C7 C9 111.7(6) . . ?
C4 C7 C10 102.0(4) . . ?
C8 C7 C9 111.4(5) . . ?
C10 C7 C8 112.5(6) . . ?
C10 C7 C9 110.2(4) . . ?
C7 C8 H8A 109.5 . . ?
C7 C8 H8B 109.5 . . ?
C7 C8 H8C 109.5 . . ?
H8A C8 H8B 109.5 . . ?
H8A C8 H8C 109.5 . . ?
H8B C8 H8C 109.5 . . ?
C7 C9 H9A 109.5 . . ?
C7 C9 H9B 109.5 . . ?
C7 C9 H9C 109.5 . . ?
H9A C9 H9B 109.5 . . ?
H9A C9 H9C 109.5 . . ?
H9B C9 H9C 109.5 . . ?
C7 C10 H10A 109.9 . . ?
C7 C10 H10B 109.9 . . ?
C7 C10 C11 109.0(3) . . ?
H10A C10 H10B 108.3 . . ?
C11 C10 H10A 109.9 . . ?
C11 C10 H10B 109.9 . . ?
C5 C11 C5 115.8(4) 4_556 . ?
C5 C11 C10 112.0(2) . 4_556 ?
C5 C11 C10 101.6(3) 4_556 4_556 ?
C5 C11 C10 112.0(2) 4_556 . ?
C5 C11 C10 101.6(3) . . ?
C10 C11 C10 114.4(5) . 4_556 ?
N2 C12 C13 120.5(6) . . ?
N2 C12 C30 119.6(4) . . ?
C13 C12 C30 119.9(6) . . ?
C12 C13 H13 121.1 . . ?
C14 C13 C12 117.8(7) . . ?
C14 C13 H13 121.1 . . ?
C13 C14 H14 119.1 . . ?
C15 C14 C13 121.9(6) . . ?
C15 C14 H14 119.1 . . ?
C14 C15 H15 120.6 . . ?
C14 C15 C16 118.8(7) . . ?
C16 C15 H15 120.6 . . ?
N2 C16 C15 122.2(6) . . ?
N2 C16 C17 117.4(4) . . ?
C15 C16 C17 120.3(6) . . ?
N1 C17 C16 114.2(4) . . ?
N1 C17 H17A 108.7 . . ?
N1 C17 H17B 108.7 . . ?
C16 C17 H17A 108.7 . . ?
C16 C17 H17B 108.7 . . ?
H17A C17 H17B 107.6 . . ?
N3 C18 C19 121.7(6) . . ?
N3 C18 C31 120.0(5) . . ?
C19 C18 C31 118.3(6) . . ?
C18 C19 H19 120.7 . . ?
C20 C19 C18 118.7(7) . . ?
C20 C19 H19 120.7 . . ?
C19 C20 H20 119.6 . . ?
C19 C20 C21 120.9(7) . . ?
C21 C20 H20 119.6 . . ?
C20 C21 H21 121.4 . . ?
C22 C21 C20 117.1(7) . . ?
C22 C21 H21 121.4 . . ?
N3 C22 C21 122.7(6) . . ?
N3 C22 C23 116.5(4) . . ?
C21 C22 C23 120.7(6) . . ?
N1 C23 C22 109.8(4) . . ?
N1 C23 H23A 109.7 . . ?
N1 C23 H23B 109.7 . . ?
C22 C23 H23A 109.7 . . ?
C22 C23 H23B 109.7 . . ?
H23A C23 H23B 108.2 . . ?
N4 C24 C25 120.7(6) . . ?
N4 C24 C32 118.5(6) . . ?
C25 C24 C32 120.8(6) . . ?
C24 C25 H25 119.5 . . ?
C26 C25 C24 121.0(6) . . ?
C26 C25 H25 119.5 . . ?
C25 C26 H26 120.4 . . ?
C25 C26 C27 119.2(7) . . ?
C27 C26 H26 120.4 . . ?
C26 C27 H27 120.8 . . ?
C28 C27 C26 118.4(8) . . ?
C28 C27 H27 120.8 . . ?
N4 C28 C27 122.9(6) . . ?
N4 C28 C29 115.2(4) . . ?
C27 C28 C29 121.9(6) . . ?
N1 C29 C28 111.6(5) . . ?
N1 C29 H29A 109.3 . . ?
N1 C29 H29B 109.3 . . ?
C28 C29 H29A 109.3 . . ?
C28 C29 H29B 109.3 . . ?
H29A C29 H29B 108.0 . . ?
C12 C30 H30A 109.5 . . ?
C12 C30 H30B 109.5 . . ?
C12 C30 H30C 109.5 . . ?
H30A C30 H30B 109.5 . . ?
H30A C30 H30C 109.5 . . ?
H30B C30 H30C 109.5 . . ?
C18 C31 H31A 109.5 . . ?
C18 C31 H31B 109.5 . . ?
C18 C31 H31C 109.5 . . ?
H31A C31 H31B 109.5 . . ?
H31A C31 H31C 109.5 . . ?
H31B C31 H31C 109.5 . . ?
C24 C32 H32A 109.5 . . ?
C24 C32 H32B 109.5 . . ?
C24 C32 H32C 109.5 . . ?
H32A C32 H32B 109.5 . . ?
H32A C32 H32C 109.5 . . ?
H32B C32 H32C 109.5 . . ?
F1 P1 F2 89.98(6) . . ?
F1 P1 F3 89.98(6) . . ?
F1 P1 F5 90.00(6) . . ?
F3 P1 F2 89.98(6) . . ?
F4 P1 F1 90.03(6) . . ?
F4 P1 F2 89.99(6) . . ?
F4 P1 F3 179.97(10) . . ?
F4 P1 F5 90.03(6) . . ?
F4 P1 F6 90.01(6) . . ?
F5 P1 F2 179.97(10) . . ?
F5 P1 F3 90.00(6) . . ?
F6 P1 F1 179.95(10) . . ?
F6 P1 F2 90.00(6) . . ?
F6 P1 F3 89.98(6) . . ?
F6 P1 F5 90.02(6) . . ?
F1A P1A F2A 89.98(6) . . ?
F1A P1A F3A 89.99(6) . . ?
F2A P1A F3A 89.98(6) . . ?
F4A P1A F1A 90.01(6) . . ?
F4A P1A F2A 90.00(6) . . ?
F4A P1A F3A 179.98(10) . . ?
F4A P1A F5A 90.01(6) . . ?
F4A P1A F6A 90.01(6) . . ?
F5A P1A F1A 90.01(6) . . ?
F5A P1A F2A 179.99(10) . . ?
F5A P1A F3A 90.01(6) . . ?
F6A P1A F1A 179.97(10) . . ?
F6A P1A F2A 89.99(6) . . ?
F6A P1A F3A 89.99(6) . . ?
F6A P1A F5A 90.01(6) . . ?
F1B P1B F3B 90.00(6) . . ?
F1B P1B F5B 90.00(6) . . ?
F2B P1B F1B 89.99(6) . . ?
F2B P1B F3B 90.00(6) . . ?
F2B P1B F5B 179.99(10) . . ?
F3B P1B F5B 90.00(6) . . ?
F4B P1B F1B 90.00(6) . . ?
F4B P1B F2B 90.00(6) . . ?
F4B P1B F3B 179.99(10) . . ?
F4B P1B F5B 90.00(6) . . ?
F4B P1B F6B 90.00(6) . . ?
F6B P1B F1B 179.99(10) . . ?
F6B P1B F2B 90.00(6) . . ?
F6B P1B F3B 90.00(6) . . ?
F6B P1B F5B 90.01(6) . . ?

loop_
_geom_bond_atom_site_label_1
_geom_bond_atom_site_label_2
_geom_bond_distance
_geom_bond_site_symmetry_2
_geom_bond_publ_flag
Br1 C3 1.900(4) . ?
Br2 C6 1.889(4) . ?
Co1 O1 1.997(3) . ?
Co1 O2 2.083(3) . ?
Co1 N1 2.075(3) . ?
Co1 N2 2.130(3) . ?
Co1 N3 2.173(4) . ?
Co1 N4 2.222(4) . ?
O1 C1 1.288(4) . ?
O2 C2 1.268(5) . ?
N1 C17 1.479(6) . ?
N1 C23 1.493(6) . ?
N1 C29 1.470(7) . ?
N2 C12 1.356(7) . ?
N2 C16 1.357(6) . ?
N3 C18 1.349(7) . ?
N3 C22 1.339(7) . ?
N4 C24 1.352(6) . ?
N4 C28 1.362(7) . ?
C1 C2 1.456(5) . ?
C1 C6 1.392(5) . ?
C2 C3 1.422(6) . ?
C3 C4 1.352(7) . ?
C4 C5 1.413(6) . ?
C4 C7 1.532(6) . ?
C5 C6 1.382(5) . ?
C5 C11 1.521(5) . ?
C7 C8 1.544(7) . ?
C7 C9 1.552(10) . ?
C7 C10 1.536(9) . ?
C8 H8A 0.9700 . ?
C8 H8B 0.9700 . ?
C8 H8C 0.9700 . ?
C9 H9A 0.9700 . ?
C9 H9B 0.9700 . ?
C9 H9C 0.9700 . ?
C10 H10A 0.9800 . ?
C10 H10B 0.9800 . ?
C10 C11 1.536(6) . ?
C12 C13 1.402(8) . ?
C12 C30 1.475(9) . ?
C13 H13 0.9400 . ?
C13 C14 1.370(13) . ?
C14 H14 0.9400 . ?
C14 C15 1.343(12) . ?
C15 H15 0.9400 . ?
C15 C16 1.360(8) . ?
C16 C17 1.491(8) . ?
C17 H17A 0.9800 . ?
C17 H17B 0.9800 . ?
C18 C19 1.370(9) . ?
C18 C31 1.465(9) . ?
C19 H19 0.9400 . ?
C19 C20 1.357(11) . ?
C20 H20 0.9400 . ?
C20 C21 1.395(11) . ?
C21 H21 0.9400 . ?
C21 C22 1.368(8) . ?
C22 C23 1.511(8) . ?
C23 H23A 0.9800 . ?
C23 H23B 0.9800 . ?
C24 C25 1.388(10) . ?
C24 C32 1.504(10) . ?
C25 H25 0.9400 . ?
C25 C26 1.336(12) . ?
C26 H26 0.9400 . ?
C26 C27 1.393(10) . ?
C27 H27 0.9400 . ?
C27 C28 1.364(8) . ?
C28 C29 1.484(8) . ?
C29 H29A 0.9800 . ?
C29 H29B 0.9800 . ?
C30 H30A 0.9700 . ?
C30 H30B 0.9700 . ?
C30 H30C 0.9700 . ?
C31 H31A 0.9700 . ?
C31 H31B 0.9700 . ?
C31 H31C 0.9700 . ?
C32 H32A 0.9700 . ?
C32 H32B 0.9700 . ?
C32 H32C 0.9700 . ?
P1 F1 1.5997(9) . ?
P1 F2 1.6000(9) . ?
P1 F3 1.6000(9) . ?
P1 F4 1.5994(9) . ?
P1 F5 1.5998(9) . ?
P1 F6 1.5995(9) . ?
P1A F1A 1.5997(9) . ?
P1A F2A 1.6000(9) . ?
P1A F3A 1.5999(9) . ?
P1A F4A 1.5996(9) . ?
P1A F5A 1.5998(9) . ?
P1A F6A 1.5996(9) . ?
P1B F1B 1.5998(9) . ?
P1B F2B 1.5999(9) . ?
P1B F3B 1.5998(9) . ?
P1B F4B 1.5998(9) . ?
P1B F5B 1.5998(9) . ?
P1B F6B 1.5997(9) . ?

loop_
_geom_torsion_atom_site_label_1
_geom_torsion_atom_site_label_2
_geom_torsion_atom_site_label_3
_geom_torsion_atom_site_label_4
_geom_torsion
_geom_torsion_site_symmetry_1
_geom_torsion_site_symmetry_2
_geom_torsion_site_symmetry_3
_geom_torsion_site_symmetry_4
_geom_torsion_publ_flag
Br1 C3 C4 C5 -175.7(3) . . . . ?
Br1 C3 C4 C7 3.2(7) . . . . ?
Co1 O1 C1 C2 -5.9(4) . . . . ?
Co1 O1 C1 C6 174.8(3) . . . . ?
Co1 O2 C2 C1 10.8(4) . . . . ?
Co1 O2 C2 C3 -169.9(3) . . . . ?
Co1 N1 C17 C16 18.6(5) . . . . ?
Co1 N1 C23 C22 42.1(5) . . . . ?
Co1 N1 C29 C28 -46.6(5) . . . . ?
Co1 N2 C12 C13 155.8(5) . . . . ?
Co1 N2 C12 C30 -24.3(9) . . . . ?
Co1 N2 C16 C15 -159.2(5) . . . . ?
Co1 N2 C16 C17 24.5(6) . . . . ?
Co1 N3 C18 C19 173.5(4) . . . . ?
Co1 N3 C18 C31 -7.4(6) . . . . ?
Co1 N3 C22 C21 -172.6(5) . . . . ?
Co1 N3 C22 C23 12.1(6) . . . . ?
Co1 N4 C24 C25 -172.6(4) . . . . ?
Co1 N4 C24 C32 7.7(7) . . . . ?
Co1 N4 C28 C27 173.4(5) . . . . ?
Co1 N4 C28 C29 -6.2(5) . . . . ?
O1 C1 C2 O2 -3.8(5) . . . . ?
O1 C1 C2 C3 176.9(4) . . . . ?
O1 C1 C6 Br2 2.9(5) . . . . ?
O1 C1 C6 C5 -175.4(4) . . . . ?
O2 C2 C3 Br1 -1.2(5) . . . . ?
O2 C2 C3 C4 -179.2(4) . . . . ?
N2 C12 C13 C14 2.1(13) . . . . ?
N2 C16 C17 N1 -30.2(7) . . . . ?
N3 C18 C19 C20 -2.0(9) . . . . ?
N3 C22 C23 N1 -37.0(7) . . . . ?
N4 C24 C25 C26 -0.4(8) . . . . ?
N4 C28 C29 N1 35.4(6) . . . . ?
C1 C2 C3 Br1 178.1(3) . . . . ?
C1 C2 C3 C4 0.1(6) . . . . ?
C2 C1 C6 Br2 -176.5(3) . . . . ?
C2 C1 C6 C5 5.3(5) . . . . ?
C2 C3 C4 C5 2.1(6) . . . . ?
C2 C3 C4 C7 -179.0(4) . . . . ?
C3 C4 C5 C6 -0.5(6) . . . . ?
C3 C4 C5 C11 178.0(3) . . . . ?
C3 C4 C7 C8 -73.3(8) . . . . ?
C3 C4 C7 C9 50.1(6) . . . . ?
C3 C4 C7 C10 167.8(5) . . . . ?
C4 C5 C6 Br2 178.7(3) . . . . ?
C4 C5 C6 C1 -3.2(5) . . . . ?
C4 C5 C11 C5 136.6(3) . . . 4_556 ?
C4 C5 C11 C10 15.0(4) . . . . ?
C4 C5 C11 C10 -107.5(4) . . . 4_556 ?
C4 C7 C10 C11 22.9(6) . . . . ?
C5 C4 C7 C8 105.7(6) . . . . ?
C5 C4 C7 C9 -131.0(4) . . . . ?
C5 C4 C7 C10 -13.3(5) . . . . ?
C6 C1 C2 O2 175.6(3) . . . . ?
C6 C1 C2 C3 -3.7(5) . . . . ?
C6 C5 C11 C5 -45.0(3) . . . 4_556 ?
C6 C5 C11 C10 -166.6(4) . . . . ?
C6 C5 C11 C10 70.8(5) . . . 4_556 ?
C7 C4 C5 C6 -179.6(4) . . . . ?
C7 C4 C5 C11 -1.1(4) . . . . ?
C7 C10 C11 C5 -147.6(4) . . . 4_556 ?
C7 C10 C11 C5 -23.4(5) . . . . ?
C7 C10 C11 C10 97.5(4) . . . 4_556 ?
C8 C7 C10 C11 -93.4(5) . . . . ?
C9 C7 C10 C11 141.6(5) . . . . ?
C11 C5 C6 Br2 0.4(5) . . . . ?
C11 C5 C6 C1 178.6(3) . . . . ?
C12 N2 C16 C15 3.8(9) . . . . ?
C12 N2 C16 C17 -172.5(5) . . . . ?
C12 C13 C14 C15 -1.2(16) . . . . ?
C13 C14 C15 C16 1.6(16) . . . . ?
C14 C15 C16 N2 -2.9(12) . . . . ?
C14 C15 C16 C17 173.3(8) . . . . ?
C15 C16 C17 N1 153.4(6) . . . . ?
C16 N2 C12 C13 -3.4(9) . . . . ?
C16 N2 C12 C30 176.6(6) . . . . ?
C17 N1 C23 C22 -76.2(5) . . . . ?
C17 N1 C29 C28 73.1(5) . . . . ?
C18 N3 C22 C21 2.0(8) . . . . ?
C18 N3 C22 C23 -173.4(4) . . . . ?
C18 C19 C20 C21 1.8(12) . . . . ?
C19 C20 C21 C22 0.1(12) . . . . ?
C20 C21 C22 N3 -2.1(10) . . . . ?
C20 C21 C22 C23 173.1(6) . . . . ?
C21 C22 C23 N1 147.6(6) . . . . ?
C22 N3 C18 C19 0.1(7) . . . . ?
C22 N3 C18 C31 179.2(5) . . . . ?
C23 N1 C17 C16 135.6(5) . . . . ?
C23 N1 C29 C28 -162.6(4) . . . . ?
C24 N4 C28 C27 -1.1(7) . . . . ?
C24 N4 C28 C29 179.3(5) . . . . ?
C24 C25 C26 C27 0.8(10) . . . . ?
C25 C26 C27 C28 -1.4(10) . . . . ?
C26 C27 C28 N4 1.5(9) . . . . ?
C26 C27 C28 C29 -178.9(6) . . . . ?
C27 C28 C29 N1 -144.2(5) . . . . ?
C28 N4 C24 C25 0.5(7) . . . . ?
C28 N4 C24 C32 -179.2(5) . . . . ?
C29 N1 C17 C16 -99.7(5) . . . . ?
C29 N1 C23 C22 157.9(5) . . . . ?
C30 C12 C13 C14 -177.8(9) . . . . ?
C31 C18 C19 C20 178.9(6) . . . . ?
C32 C24 C25 C26 179.3(6) . . . . ?

loop_
_exptl_oxdiff_crystal_face_indexfrac_h
_exptl_oxdiff_crystal_face_indexfrac_k
_exptl_oxdiff_crystal_face_indexfrac_l
_exptl_oxdiff_crystal_face_x
_exptl_oxdiff_crystal_face_y
_exptl_oxdiff_crystal_face_z
-9.0078 -0.0001 11.0023 0.1796 -0.8976 -0.3462
7.0210 9.0127 -1.0338 0.0072 -0.0821 1.0319
-11.0044 -7.0009 0.0012 -0.2748 -0.0755 -0.9370
9.9879 -6.0003 7.0046 0.9167 0.1933 -0.3721
-9.9879 6.0003 -7.0046 -0.9167 -0.1933 0.3721
-14.9939 -1.0005 -6.0027 -0.8939 -0.1257 -0.4199
14.9939 1.0005 6.0027 0.8939 0.1257 0.4199
9.0078 0.0001 -11.0023 -0.1796 0.8976 0.3462

loop_
_smtbx_masks_void_nr
_smtbx_masks_void_average_x
_smtbx_masks_void_average_y
_smtbx_masks_void_average_z
_smtbx_masks_void_volume
_smtbx_masks_void_count_electrons
_smtbx_masks_void_content
1 0.250 -0.098 0.250 750.6 156.8 '6 (C2 H6 O)'
2 -0.250 -0.363 0.750 750.6 155.3 '6 (C2 H6 O)'
